data_4331309
loop_
_publ_author_name
'Maria Barsukova-Stuckart'
'Natalya V. Izarova'
'Ryan A. Barrett'
'Zhenxing Wang'
'Johan van Tol'
'Harold W. Kroto'
'Naresh S. Dalal'
'Pablo Jim\'enez-Lozano'
'Jorge J. Carb\'o'
'Josep M. Poblet'
'Marc S. von Gernler'
'Thomas Drewello'
'Pedro de Oliveira'
'Bineta Keita'
'Ulrich Kortz'

_publ_contact_author_address
;Jacobs University
School of Engineering and Science
P.O. Box 750 561
28725 Bremen
Germany
;
_publ_contact_author_email u.kortz@jacobs-university.de
_publ_contact_author_fax '+49-421-200 3229'
_publ_contact_author_name 'Ulrich Kortz'
_publ_contact_author_phone '+49-421-200 3235'
_publ_section_title
;
 Polyoxopalladates Encapsulating 8-Coordinated Metal Ions, [MO8PdII12L8]n-
 (M = Sc3+, Mn2+, Fe3+, Co2+, Ni2+, Cu2+, Zn2+, Lu3+; L = PhAsO32-,
 PhPO32-, SeO32-)
;
_journal_name_full 'Inorganic Chemistry'
_journal_page_first 13214
_journal_page_last 13228
_journal_paper_doi 10.1021/ic301537n
_journal_volume 51
_journal_year 2012
_chemical_formula_sum 'H26 Na6 O45 Pd12 Se8 Zn'
_chemical_formula_weight 2858.00
_chemical_name_systematic
; 
 ? 
;
_space_group_IT_number 62
_symmetry_cell_setting orthorhombic
_symmetry_space_group_name_Hall '-P 2ac 2n'
_symmetry_space_group_name_H-M 'P n m a'
_atom_sites_solution_primary direct
_atom_sites_solution_secondary difmap
_audit_creation_method SHELXL-97
_cell_angle_alpha 90.00
_cell_angle_beta 90.00
_cell_angle_gamma 90.00
_cell_formula_units_Z 4
_cell_length_a 18.9183(11)
_cell_length_b 12.9759(7)
_cell_length_c 18.9534(11)
_cell_measurement_reflns_used 2995
_cell_measurement_temperature 296(2)
_cell_measurement_theta_max 24.87
_cell_measurement_theta_min 2.40
_cell_volume 4652.7(5)
_computing_cell_refinement 'Bruker SAINT'
_computing_data_collection 'Bruker APEX2'
_computing_data_reduction 'Bruker SAINT'
_computing_molecular_graphics 'Bruker SHELXTL'
_computing_publication_material 'Bruker SHELXTL'
_computing_structure_refinement 'SHELXL-97 (Sheldrick, 2008)'
_computing_structure_solution 'SHELXS-97 (Sheldrick, 2008)'
_diffrn_ambient_temperature 296(2)
_diffrn_measured_fraction_theta_full 0.995
_diffrn_measured_fraction_theta_max 0.995
_diffrn_measurement_device_type 'Bruker APEX-II CCD'
_diffrn_measurement_method '\f and \w scans'
_diffrn_radiation_monochromator graphite
_diffrn_radiation_source 'fine-focus sealed tube'
_diffrn_radiation_type MoK\a
_diffrn_radiation_wavelength 0.71073
_diffrn_reflns_av_R_equivalents 0.1145
_diffrn_reflns_av_sigmaI/netI 0.0622
_diffrn_reflns_limit_h_max 21
_diffrn_reflns_limit_h_min -21
_diffrn_reflns_limit_k_max 14
_diffrn_reflns_limit_k_min -14
_diffrn_reflns_limit_l_max 21
_diffrn_reflns_limit_l_min -21
_diffrn_reflns_number 36338
_diffrn_reflns_theta_full 23.82
_diffrn_reflns_theta_max 23.82
_diffrn_reflns_theta_min 3.14
_exptl_absorpt_coefficient_mu 11.454
_exptl_absorpt_correction_T_max 0.8033
_exptl_absorpt_correction_T_min 0.5171
_exptl_absorpt_correction_type multi-scan
_exptl_absorpt_process_details SADABS
_exptl_crystal_colour red
_exptl_crystal_density_diffrn 4.080
_exptl_crystal_description octahedron
_exptl_crystal_F_000 5224
_exptl_crystal_size_max 0.32
_exptl_crystal_size_mid 0.07
_exptl_crystal_size_min 0.02
_refine_diff_density_max 2.451
_refine_diff_density_min -1.753
_refine_diff_density_rms 0.421
_refine_ls_extinction_method none
_refine_ls_goodness_of_fit_ref 1.188
_refine_ls_matrix_type full
_refine_ls_number_parameters 252
_refine_ls_number_reflns 3745
_refine_ls_number_restraints 0
_refine_ls_restrained_S_all 1.188
_refine_ls_R_factor_all 0.1123
_refine_ls_R_factor_gt 0.0759
_refine_ls_shift/su_max 0.000
_refine_ls_shift/su_mean 0.000
_refine_ls_structure_factor_coef Fsqd
_refine_ls_weighting_details 'calc w=1/[\s^2^(Fo^2^)+(0.0421P)^2^+437.1065P] where P=(Fo^2^+2Fc^2^)/3'
_refine_ls_weighting_scheme calc
_refine_ls_wR_factor_gt 0.1644
_refine_ls_wR_factor_ref 0.1807
_reflns_number_gt 2681
_reflns_number_total 3745
_reflns_threshold_expression >2sigma(I)
_cod_data_source_file ic301537n_si_001_15.cif
_cod_data_source_block ZnPd12Se8_Na-3f
_cod_database_code 4331309

loop_
_symmetry_equiv_pos_as_xyz
'x, y, z'
'-x+1/2, -y, z+1/2'
'-x, y+1/2, -z'
'x+1/2, -y+1/2, -z+1/2'
'-x, -y, -z'
'x-1/2, y, -z-1/2'
'x, -y-1/2, z'
'-x-1/2, y-1/2, z-1/2'

loop_
_atom_site_label
_atom_site_type_symbol
_atom_site_fract_x
_atom_site_fract_y
_atom_site_fract_z
_atom_site_U_iso_or_equiv
_atom_site_adp_type
_atom_site_occupancy
_atom_site_symmetry_multiplicity
_atom_site_calc_flag
_atom_site_refinement_flags
Zn1 Zn 0.7713(2) 0.2500 0.3912(2) 0.0153(8) Uani 1 2 d S
Pd1 Pd 0.85810(9) 0.12268(14) 0.51376(9) 0.0160(4) Uani 1 1 d .
Pd2 Pd 0.62377(9) 0.12456(14) 0.42968(9) 0.0168(4) Uani 1 1 d .
Pd3 Pd 0.91620(9) 0.12026(14) 0.35298(10) 0.0181(4) Uani 1 1 d .
Pd4 Pd 0.68745(9) 0.12328(15) 0.26679(10) 0.0186(4) Uani 1 1 d .
Pd5 Pd 0.71281(13) 0.2500 0.55417(13) 0.0149(6) Uani 1 2 d S
Pd6 Pd 0.83509(14) 0.2500 0.23002(14) 0.0240(7) Uani 1 2 d S
Pd7 Pd 0.76857(10) -0.00474(14) 0.39288(11) 0.0199(5) Uani 1 1 d .
Se3 Se 0.53754(19) 0.2500 0.5540(2) 0.0247(9) Uani 1 2 d S
Se1 Se 0.92280(13) -0.09218(19) 0.44893(14) 0.0234(6) Uani 1 1 d .
Se6 Se 0.70326(19) 0.2500 0.11539(19) 0.0253(9) Uani 1 2 d S
Se2 Se 0.85261(19) 0.2500 0.66337(19) 0.0221(8) Uani 1 2 d S
Se4 Se 0.61397(13) -0.08624(19) 0.33259(14) 0.0241(6) Uani 1 1 d .
Se5 Se 1.01115(19) 0.2500 0.2365(2) 0.0301(9) Uani 1 2 d S
O3S1 O 0.9570(8) -0.0200(13) 0.3817(9) 0.026(4) Uani 1 1 d .
O1S1 O 0.9144(9) -0.0131(14) 0.5176(9) 0.027(4) Uani 1 1 d .
O1 O 0.8012(10) 0.2500 0.5022(10) 0.007(4) Uiso 1 2 d S
O5 O 0.8698(11) 0.2500 0.3274(11) 0.016(5) Uiso 1 2 d S
O2S4 O 0.5419(9) 0.1474(14) 0.4974(9) 0.031(4) Uiso 1 1 d .
O2 O 0.8330(8) 0.1085(12) 0.4141(8) 0.022(4) Uiso 1 1 d .
O7S1 O 0.8394(9) -0.1191(14) 0.4226(9) 0.031(4) Uiso 1 1 d .
O4S6 O 0.6725(9) 0.1446(15) 0.1602(10) 0.035(5) Uiso 1 1 d .
O1S2 O 0.8815(9) 0.1475(14) 0.6172(9) 0.032(4) Uiso 1 1 d .
O3S5 O 1.0012(9) 0.1448(14) 0.2886(9) 0.032(5) Uiso 1 1 d .
O5S3 O 0.6133(12) 0.2500 0.5992(13) 0.026(6) Uiso 1 2 d S
O6S5 O 0.9351(17) 0.2500 0.1873(17) 0.054(9) Uiso 1 2 d S
O7S4 O 0.6939(9) -0.1151(15) 0.3692(9) 0.033(5) Uiso 1 1 d .
O2S5 O 0.5762(9) -0.0070(13) 0.3945(9) 0.026(4) Uiso 1 1 d .
O6 O 0.7432(12) 0.2500 0.2785(12) 0.019(5) Uiso 1 2 d S
O5S2 O 0.7659(14) 0.2500 0.6488(14) 0.036(7) Uiso 1 2 d S
O3 O 0.6724(12) 0.2500 0.4575(12) 0.022(5) Uiso 1 2 d S
O4S4 O 0.6321(9) -0.0129(14) 0.2615(9) 0.033(5) Uiso 1 1 d .
O6S6 O 0.7909(12) 0.2500 0.1312(12) 0.020(5) Uiso 1 2 d S
O4 O 0.7067(7) 0.1122(12) 0.3683(8) 0.014(3) Uiso 1 1 d .
Na1 Na 0.5772(5) 0.0235(8) 0.1465(5) 0.028(2) Uani 1 1 d .
Na2 Na 0.7753(8) -0.2500 0.3713(8) 0.032(4) Uani 1 2 d S
Na3 Na 0.4675(11) 0.0224(19) 0.4588(12) 0.041(6) Uani 0.50 1 d P
Na4 Na 0.3713(16) -0.108(3) 0.3140(14) 0.073(9) Uani 0.50 1 d P
O1W O 0.6729(16) 0.2500 0.7605(16) 0.049(8) Uiso 1 2 d S
O2W O 0.9669(13) -0.142(2) 0.2549(14) 0.041(7) Uiso 0.75 1 d P
O3W O 0.4303(16) 0.024(3) 0.3431(16) 0.060(9) Uiso 0.75 1 d P
O4W O 0.7768(17) -0.026(3) 0.1472(18) 0.055(9) Uiso 0.75 1 d P
O5W O 0.9117(15) 0.189(2) 0.0792(15) 0.032(7) Uiso 0.60 1 d P
O6W O 0.374(2) 0.145(4) 0.477(2) 0.050(11) Uiso 0.50 1 d P
O7W O 0.331(3) 0.090(5) 0.475(3) 0.051(17) Uiso 0.35 1 d P
O8W O 0.781(3) -0.008(5) 0.113(3) 0.024(14) Uiso 0.30 1 d P

loop_
_atom_site_aniso_label
_atom_site_aniso_U_11
_atom_site_aniso_U_22
_atom_site_aniso_U_33
_atom_site_aniso_U_23
_atom_site_aniso_U_13
_atom_site_aniso_U_12
Zn1 0.0154(19) 0.014(2) 0.017(2) 0.000 -0.0004(16) 0.000
Pd1 0.0190(9) 0.0105(10) 0.0186(10) -0.0011(8) -0.0014(8) 0.0013(8)
Pd2 0.0172(9) 0.0112(10) 0.0221(10) -0.0013(8) 0.0025(8) -0.0027(8)
Pd3 0.0161(9) 0.0146(10) 0.0238(10) -0.0038(8) 0.0002(8) 0.0012(8)
Pd4 0.0165(9) 0.0177(10) 0.0216(10) -0.0044(9) -0.0034(8) -0.0006(8)
Pd5 0.0177(13) 0.0121(14) 0.0148(14) 0.000 0.0010(11) 0.000
Pd6 0.0146(14) 0.0389(19) 0.0184(15) 0.000 0.0008(12) 0.000
Pd7 0.0176(10) 0.0097(10) 0.0324(11) -0.0048(9) -0.0046(8) 0.0016(8)
Se3 0.0214(19) 0.026(2) 0.027(2) 0.000 0.0061(16) 0.000
Se1 0.0224(13) 0.0132(13) 0.0347(15) -0.0034(11) -0.0038(11) 0.0040(10)
Se6 0.0231(19) 0.034(2) 0.0188(19) 0.000 -0.0021(15) 0.000
Se2 0.027(2) 0.021(2) 0.0188(19) 0.000 -0.0041(15) 0.000
Se4 0.0210(13) 0.0142(14) 0.0370(16) -0.0082(12) -0.0057(11) -0.0040(10)
Se5 0.0133(18) 0.049(3) 0.028(2) 0.000 0.0047(16) 0.000
O3S1 0.023(9) 0.022(10) 0.031(10) -0.001(8) -0.018(8) -0.003(8)
O1S1 0.025(10) 0.033(11) 0.023(10) 0.012(8) -0.009(8) 0.013(8)
Na1 0.026(5) 0.021(6) 0.036(6) -0.017(5) -0.005(5) 0.000(4)
Na2 0.037(9) 0.011(7) 0.048(10) 0.000 -0.004(8) 0.000
Na3 0.030(12) 0.054(16) 0.038(14) 0.013(12) 0.000(10) -0.017(11)
Na4 0.08(2) 0.09(2) 0.047(17) -0.003(16) 0.027(15) 0.012(18)

loop_
_atom_type_symbol
_atom_type_description
_atom_type_scat_dispersion_real
_atom_type_scat_dispersion_imag
_atom_type_scat_source
O O 0.0106 0.0060 'International Tables Vol C Tables 4.2.6.8 and 6.1.1.4'
H H 0.0000 0.0000 'International Tables Vol C Tables 4.2.6.8 and 6.1.1.4'
Na Na 0.0362 0.0249 'International Tables Vol C Tables 4.2.6.8 and 6.1.1.4'
Zn Zn 0.2839 1.4301 'International Tables Vol C Tables 4.2.6.8 and 6.1.1.4'
Se Se -0.0929 2.2259 'International Tables Vol C Tables 4.2.6.8 and 6.1.1.4'
Pd Pd -0.9988 1.0072 'International Tables Vol C Tables 4.2.6.8 and 6.1.1.4'

loop_
_geom_angle_atom_site_label_1
_geom_angle_atom_site_label_2
_geom_angle_atom_site_label_3
_geom_angle
_geom_angle_site_symmetry_1
_geom_angle_site_symmetry_3
O1 Zn1 O6 178.9(8) . .
O1 Zn1 O4 109.5(5) . .
O6 Zn1 O4 71.1(5) . .
O1 Zn1 O4 109.5(5) . 7_565
O6 Zn1 O4 71.1(5) . 7_565
O4 Zn1 O4 108.1(8) . 7_565
O1 Zn1 O2 71.0(5) . 7_565
O6 Zn1 O2 108.5(5) . 7_565
O4 Zn1 O2 178.1(6) . 7_565
O4 Zn1 O2 70.1(5) 7_565 7_565
O1 Zn1 O2 71.0(5) . .
O6 Zn1 O2 108.5(5) . .
O4 Zn1 O2 70.1(5) . .
O4 Zn1 O2 178.1(6) 7_565 .
O2 Zn1 O2 111.7(8) 7_565 .
O1 Zn1 O5 107.9(8) . .
O6 Zn1 O5 71.0(8) . .
O4 Zn1 O5 110.9(5) . .
O4 Zn1 O5 110.9(5) 7_565 .
O2 Zn1 O5 70.4(5) 7_565 .
O2 Zn1 O5 70.4(5) . .
O1 Zn1 O3 71.2(8) . .
O6 Zn1 O3 109.9(8) . .
O4 Zn1 O3 69.5(5) . .
O4 Zn1 O3 69.5(5) 7_565 .
O2 Zn1 O3 109.1(5) 7_565 .
O2 Zn1 O3 109.1(5) . .
O5 Zn1 O3 179.1(8) . .
O2 Pd1 O1 80.8(7) . .
O2 Pd1 O1S2 176.1(7) . .
O1 Pd1 O1S2 95.3(7) . .
O2 Pd1 O1S1 94.5(7) . .
O1 Pd1 O1S1 175.3(7) . .
O1S2 Pd1 O1S1 89.4(7) . .
O2 Pd1 Pd3 34.2(5) . .
O1 Pd1 Pd3 95.1(6) . .
O1S2 Pd1 Pd3 146.5(5) . .
O1S1 Pd1 Pd3 81.4(5) . .
O2 Pd1 Na1 138.9(5) . 2_655
O1 Pd1 Na1 138.2(6) . 2_655
O1S2 Pd1 Na1 45.0(5) . 2_655
O1S1 Pd1 Na1 46.1(5) . 2_655
Pd3 Pd1 Na1 124.87(18) . 2_655
O3 Pd2 O4 81.4(8) . .
O3 Pd2 O2S4 93.8(8) . .
O4 Pd2 O2S4 175.2(7) . .
O3 Pd2 O2S5 176.3(8) . .
O4 Pd2 O2S5 95.2(6) . .
O2S4 Pd2 O2S5 89.6(7) . .
O3 Pd2 Pd2 33.1(6) . 7_565
O4 Pd2 Pd2 94.7(4) . 7_565
O2S4 Pd2 Pd2 81.6(5) . 7_565
O2S5 Pd2 Pd2 146.7(5) . 7_565
O3 Pd2 Na3 135.9(8) . .
O4 Pd2 Na3 141.9(6) . .
O2S4 Pd2 Na3 42.9(7) . .
O2S5 Pd2 Na3 47.2(6) . .
Pd2 Pd2 Na3 113.8(4) 7_565 .
O3 Pd2 Na3 123.6(8) . 5_656
O4 Pd2 Na3 138.2(6) . 5_656
O2S4 Pd2 Na3 44.6(7) . 5_656
O2S5 Pd2 Na3 60.0(6) . 5_656
Pd2 Pd2 Na3 124.9(4) 7_565 5_656
Na3 Pd2 Na3 36.5(7) . 5_656
O5 Pd3 O2 81.6(8) . .
O5 Pd3 O3S5 94.0(8) . .
O2 Pd3 O3S5 175.4(7) . .
O5 Pd3 O3S1 175.5(7) . .
O2 Pd3 O3S1 94.4(7) . .
O3S5 Pd3 O3S1 90.0(7) . .
O5 Pd3 Pd1 94.2(6) . .
O2 Pd3 Pd1 34.1(5) . .
O3S5 Pd3 Pd1 145.8(5) . .
O3S1 Pd3 Pd1 83.5(5) . .
O5 Pd3 Pd6 33.7(6) . .
O2 Pd3 Pd6 94.9(5) . .
O3S5 Pd3 Pd6 82.1(5) . .
O3S1 Pd3 Pd6 145.6(5) . .
Pd1 Pd3 Pd6 120.53(8) . .
O5 Pd3 Na1 137.9(6) . 6_656
O2 Pd3 Na1 135.3(5) . 6_656
O3S5 Pd3 Na1 48.2(5) . 6_656
O3S1 Pd3 Na1 46.6(5) . 6_656
Pd1 Pd3 Na1 108.32(18) . 6_656
Pd6 Pd3 Na1 129.38(18) . 6_656
O6 Pd4 O4 81.4(8) . .
O6 Pd4 O4S4 175.8(8) . .
O4 Pd4 O4S4 94.6(7) . .
O6 Pd4 O4S6 94.1(8) . .
O4 Pd4 O4S6 175.5(7) . .
O4S4 Pd4 O4S6 89.9(7) . .
O6 Pd4 Na1 137.2(6) . .
O4 Pd4 Na1 138.9(5) . .
O4S4 Pd4 Na1 47.0(5) . .
O4S6 Pd4 Na1 45.5(5) . .
O1 Pd5 O3 82.2(9) . .
O1 Pd5 O5S2 91.2(9) . .
O3 Pd5 O5S2 173.4(10) . .
O1 Pd5 O5S3 173.9(9) . .
O3 Pd5 O5S3 91.7(9) . .
O5S2 Pd5 O5S3 94.9(10) . .
O1 Pd5 Na4 139.2(6) . 3_656
O3 Pd5 Na4 119.0(7) . 3_656
O5S2 Pd5 Na4 66.3(8) . 3_656
O5S3 Pd5 Na4 44.6(7) . 3_656
O1 Pd5 Na4 139.2(6) . 5_656
O3 Pd5 Na4 119.0(8) . 5_656
O5S2 Pd5 Na4 66.3(8) . 5_656
O5S3 Pd5 Na4 44.6(7) . 5_656
Na4 Pd5 Na4 63.6(10) 3_656 5_656
O5 Pd6 O6 81.7(9) . .
O5 Pd6 O6S6 175.5(9) . .
O6 Pd6 O6S6 93.8(9) . .
O5 Pd6 O6S5 93.6(11) . .
O6 Pd6 O6S5 175.3(11) . .
O6S6 Pd6 O6S5 90.9(11) . .
O5 Pd6 Pd3 33.7(2) . .
O6 Pd6 Pd3 94.7(6) . .
O6S6 Pd6 Pd3 147.67(17) . .
O6S5 Pd6 Pd3 81.3(8) . .
O5 Pd6 Pd3 33.7(2) . 7_565
O6 Pd6 Pd3 94.7(6) . 7_565
O6S6 Pd6 Pd3 147.67(17) . 7_565
O6S5 Pd6 Pd3 81.3(8) . 7_565
Pd3 Pd6 Pd3 62.21(8) . 7_565
O2 Pd7 O4 80.8(6) . .
O2 Pd7 O7S4 175.1(7) . .
O4 Pd7 O7S4 94.4(7) . .
O2 Pd7 O7S1 94.5(7) . .
O4 Pd7 O7S1 175.2(7) . .
O7S4 Pd7 O7S1 90.3(7) . .
O2 Pd7 Na2 138.4(5) . .
O4 Pd7 Na2 139.1(5) . .
O7S4 Pd7 Na2 46.4(6) . .
O7S1 Pd7 Na2 45.7(6) . .
O5S3 Se3 O2S4 106.2(8) . .
O5S3 Se3 O2S4 106.2(8) . 7_565
O2S4 Se3 O2S4 102.1(12) . 7_565
O1S1 Se1 O7S1 105.6(8) . .
O1S1 Se1 O3S1 106.4(8) . .
O7S1 Se1 O3S1 104.3(8) . .
O6S6 Se6 O4S6 104.2(8) . 7_565
O6S6 Se6 O4S6 104.2(8) . .
O4S6 Se6 O4S6 106.1(13) 7_565 .
O5S2 Se2 O1S2 103.5(8) . .
O5S2 Se2 O1S2 103.5(8) . 7_565
O1S2 Se2 O1S2 104.4(12) . 7_565
O4S4 Se4 O7S4 105.6(9) . .
O4S4 Se4 O2S5 107.1(9) . .
O7S4 Se4 O2S5 102.9(8) . .
O3S5 Se5 O3S5 107.3(12) 7_565 .
O3S5 Se5 O6S5 102.9(9) 7_565 .
O3S5 Se5 O6S5 102.9(9) . .
Se1 O3S1 Pd3 122.8(9) . .
Se1 O3S1 Na1 130.7(8) . 6_656
Pd3 O3S1 Na1 95.1(7) . 6_656
Se1 O1S1 Pd1 123.3(8) . .
Se1 O1S1 Na1 137.6(9) . 2_655
Pd1 O1S1 Na1 96.7(7) . 2_655
Pd5 O1 Pd1 114.3(6) . .
Pd5 O1 Pd1 114.3(6) . 7_565
Pd1 O1 Pd1 112.8(9) . 7_565
Pd5 O1 Zn1 105.4(8) . .
Pd1 O1 Zn1 104.3(6) . .
Pd1 O1 Zn1 104.3(6) 7_565 .
Pd3 O5 Pd3 118.4(11) . 7_565
Pd3 O5 Pd6 112.6(7) . .
Pd3 O5 Pd6 112.6(7) 7_565 .
Pd3 O5 Zn1 103.9(7) . .
Pd3 O5 Zn1 103.9(7) 7_565 .
Pd6 O5 Zn1 103.4(9) . .
Se3 O2S4 Pd2 123.1(10) . .
Se3 O2S4 Na3 136.7(11) . .
Pd2 O2S4 Na3 99.5(9) . .
Se3 O2S4 Na3 120.1(10) . 5_656
Pd2 O2S4 Na3 98.2(9) . 5_656
Na3 O2S4 Na3 53.1(11) . 5_656
Pd7 O2 Pd1 115.0(8) . .
Pd7 O2 Pd3 116.0(8) . .
Pd1 O2 Pd3 111.6(8) . .
Pd7 O2 Zn1 104.7(7) . .
Pd1 O2 Zn1 103.8(7) . .
Pd3 O2 Zn1 104.0(7) . .
Se1 O7S1 Pd7 122.3(10) . .
Se1 O7S1 Na2 140.2(10) . .
Pd7 O7S1 Na2 94.2(7) . .
Se6 O4S6 Pd4 123.2(10) . .
Se6 O4S6 Na1 136.3(10) . .
Pd4 O4S6 Na1 97.0(8) . .
Se2 O1S2 Pd1 123.7(10) . .
Se2 O1S2 Na1 135.3(10) . 2_655
Pd1 O1S2 Na1 98.4(8) . 2_655
Se5 O3S5 Pd3 124.1(10) . .
Se5 O3S5 Na1 137.8(10) . 6_656
Pd3 O3S5 Na1 93.5(7) . 6_656
Se3 O5S3 Pd5 124.8(14) . .
Se3 O5S3 Na4 116.1(11) . 3_656
Pd5 O5S3 Na4 99.6(10) . 3_656
Se3 O5S3 Na4 116.1(11) . 5_656
Pd5 O5S3 Na4 99.6(10) . 5_656
Na4 O5S3 Na4 95.5(17) 3_656 5_656
Se5 O6S5 Pd6 123.9(18) . .
Se4 O7S4 Pd7 123.0(10) . .
Se4 O7S4 Na2 139.3(11) . .
Pd7 O7S4 Na2 93.7(7) . .
Se4 O2S5 Pd2 122.7(9) . .
Se4 O2S5 Na3 142.4(11) . .
Pd2 O2S5 Na3 94.5(9) . .
Se4 O2S5 Na3 137.0(10) . 5_656
Pd2 O2S5 Na3 82.6(7) . 5_656
Na3 O2S5 Na3 44.6(9) . 5_656
Pd4 O6 Pd4 113.6(11) 7_565 .
Pd4 O6 Pd6 114.9(7) 7_565 .
Pd4 O6 Pd6 114.9(7) . .
Pd4 O6 Zn1 103.8(7) 7_565 .
Pd4 O6 Zn1 103.8(7) . .
Pd6 O6 Zn1 103.9(10) . .
Se2 O5S2 Pd5 128.8(15) . .
Pd2 O3 Pd2 113.9(11) 7_565 .
Pd2 O3 Pd5 115.6(7) 7_565 .
Pd2 O3 Pd5 115.6(7) . .
Pd2 O3 Zn1 104.0(8) 7_565 .
Pd2 O3 Zn1 104.0(8) . .
Pd5 O3 Zn1 101.2(9) . .
Se4 O4S4 Pd4 123.4(10) . .
Se4 O4S4 Na1 136.9(10) . .
Pd4 O4S4 Na1 95.4(7) . .
Se6 O6S6 Pd6 124.3(12) . .
Pd2 O4 Pd4 115.3(7) . .
Pd2 O4 Pd7 113.4(7) . .
Pd4 O4 Pd7 113.4(7) . .
Pd2 O4 Zn1 105.1(7) . .
Pd4 O4 Zn1 103.6(7) . .
Pd7 O4 Zn1 104.4(6) . .
O3S1 Na1 O4S6 152.5(8) 6_556 .
O3S1 Na1 O1S2 92.3(7) 6_556 2_654
O4S6 Na1 O1S2 112.4(7) . 2_654
O3S1 Na1 O1S1 80.1(6) 6_556 2_654
O4S6 Na1 O1S1 95.5(7) . 2_654
O1S2 Na1 O1S1 72.5(6) 2_654 2_654
O3S1 Na1 O3S5 73.0(6) 6_556 6_556
O4S6 Na1 O3S5 88.1(7) . 6_556
O1S2 Na1 O3S5 153.0(8) 2_654 6_556
O1S1 Na1 O3S5 124.8(7) 2_654 6_556
O3S1 Na1 O4S4 123.4(7) 6_556 .
O4S6 Na1 O4S4 73.3(7) . .
O1S2 Na1 O4S4 83.7(7) 2_654 .
O1S1 Na1 O4S4 147.6(7) 2_654 .
O3S5 Na1 O4S4 85.8(7) 6_556 .
O3S1 Na1 Pd3 38.3(4) 6_556 6_556
O4S6 Na1 Pd3 116.3(6) . 6_556
O1S2 Na1 Pd3 130.5(5) 2_654 6_556
O1S1 Na1 Pd3 94.8(5) 2_654 6_556
O3S5 Na1 Pd3 38.3(4) 6_556 6_556
O4S4 Na1 Pd3 117.4(5) . 6_556
O3S1 Na1 Pd4 146.2(5) 6_556 .
O4S6 Na1 Pd4 37.6(5) . .
O1S2 Na1 Pd4 108.0(5) 2_654 .
O1S1 Na1 Pd4 131.2(6) 2_654 .
O3S5 Na1 Pd4 77.1(5) 6_556 .
O4S4 Na1 Pd4 37.6(4) . .
Pd3 Na1 Pd4 115.2(3) 6_556 .
O3S1 Na1 Pd1 92.6(5) 6_556 2_654
O4S6 Na1 Pd1 100.1(5) . 2_654
O1S2 Na1 Pd1 36.6(4) 2_654 2_654
O1S1 Na1 Pd1 37.3(4) 2_654 2_654
O3S5 Na1 Pd1 160.5(6) 6_556 2_654
O4S4 Na1 Pd1 113.5(5) . 2_654
Pd3 Na1 Pd1 123.4(3) 6_556 2_654
Pd4 Na1 Pd1 119.9(3) . 2_654
O7S1 Na2 O7S1 95.1(10) 7 .
O7S1 Na2 O1W 99.2(8) 7 2_654
O7S1 Na2 O1W 99.2(8) . 2_654
O7S1 Na2 O7S4 155.4(10) 7 .
O7S1 Na2 O7S4 78.5(6) . .
O1W Na2 O7S4 105.3(8) 2_654 .
O7S1 Na2 O7S4 78.5(6) 7 7
O7S1 Na2 O7S4 155.4(10) . 7
O1W Na2 O7S4 105.3(8) 2_654 7
O7S4 Na2 O7S4 97.3(11) . 7
O7S1 Na2 Pd7 134.3(7) 7 .
O7S1 Na2 Pd7 40.2(4) . .
O1W Na2 Pd7 97.6(3) 2_654 .
O7S4 Na2 Pd7 39.8(4) . .
O7S4 Na2 Pd7 136.1(7) 7 .
O7S1 Na2 Pd7 40.2(4) 7 7
O7S1 Na2 Pd7 134.3(7) . 7
O1W Na2 Pd7 97.6(3) 2_654 7
O7S4 Na2 Pd7 136.1(7) . 7
O7S4 Na2 Pd7 39.8(4) 7 7
Pd7 Na2 Pd7 164.7(6) . 7
Na3 Na3 O2S4 65.7(12) 5_656 .
Na3 Na3 O3W 154(2) 5_656 .
O2S4 Na3 O3W 119.4(13) . .
Na3 Na3 O2S4 61.2(12) 5_656 5_656
O2S4 Na3 O2S4 126.9(11) . 5_656
O3W Na3 O2S4 108.6(13) . 5_656
Na3 Na3 O6W 121(2) 5_656 .
O2S4 Na3 O6W 86.4(14) . .
O3W Na3 O6W 84.8(15) . .
O2S4 Na3 O6W 120.7(14) 5_656 .
Na3 Na3 O2S5 80.2(13) 5_656 .
O2S4 Na3 O2S5 75.4(8) . .
O3W Na3 O2S5 77.3(11) . .
O2S4 Na3 O2S5 95.4(11) 5_656 .
O6W Na3 O2S5 143.4(15) . .
Na3 Na3 O5W 135.0(19) 5_656 6_556
O2S4 Na3 O5W 74.8(11) . 6_556
O3W Na3 O5W 65.9(12) . 6_556
O2S4 Na3 O5W 150.8(12) 5_656 6_556
O6W Na3 O5W 33.3(12) . 6_556
O2S5 Na3 O5W 110.3(11) . 6_556
Na3 Na3 O7W 124(2) 5_656 .
O2S4 Na3 O7W 108.7(17) . .
O3W Na3 O7W 79.3(16) . .
O2S4 Na3 O7W 100.8(16) 5_656 .
O6W Na3 O7W 23.1(15) . .
O2S5 Na3 O7W 154.9(17) . .
O5W Na3 O7W 50.4(16) 6_556 .
Na3 Na3 O2S5 55.2(11) 5_656 5_656
O2S4 Na3 O2S5 85.3(9) . 5_656
O3W Na3 O2S5 145.5(12) . 5_656
O2S4 Na3 O2S5 65.1(7) 5_656 5_656
O6W Na3 O2S5 72.4(12) . 5_656
O2S5 Na3 O2S5 135.4(9) . 5_656
O5W Na3 O2S5 102.4(11) 6_556 5_656
O7W Na3 O2S5 69.5(14) . 5_656
Na3 Na3 Pd2 72.8(11) 5_656 .
O2S4 Na3 Pd2 37.6(5) . .
O3W Na3 Pd2 96.4(10) . .
O2S4 Na3 Pd2 120.2(10) 5_656 .
O6W Na3 Pd2 114.9(14) . .
O2S5 Na3 Pd2 38.2(5) . .
O5W Na3 Pd2 89.0(9) 6_556 .
O7W Na3 Pd2 137.5(17) . .
O2S5 Na3 Pd2 116.4(8) 5_656 .
Na3 Na3 Pd2 70.7(11) 5_656 5_656
O2S4 Na3 Pd2 121.8(10) . 5_656
O3W Na3 Pd2 116.8(11) . 5_656
O2S4 Na3 Pd2 37.2(5) 5_656 5_656
O6W Na3 Pd2 84.5(12) . 5_656
O2S5 Na3 Pd2 132.1(10) . 5_656
O5W Na3 Pd2 117.2(10) 6_556 5_656
O7W Na3 Pd2 67.9(14) . 5_656
O2S5 Na3 Pd2 37.5(4) 5_656 5_656
Pd2 Na3 Pd2 143.5(7) . 5_656
Na3 Na3 Na4 136.2(17) 5_656 .
O2S4 Na3 Na4 150.5(11) . .
O3W Na3 Na4 31.6(10) . .
O2S4 Na3 Na4 78.2(9) 5_656 .
O6W Na3 Na4 92.8(13) . .
O2S5 Na3 Na4 88.4(9) . .
O5W Na3 Na4 88.6(10) 6_556 .
O7W Na3 Na4 76.4(15) . .
O2S5 Na3 Na4 122.5(8) 5_656 .
Pd2 Na3 Na4 120.1(8) . .
Pd2 Na3 Na4 87.3(7) 5_656 .
O3W Na4 O4W 87.2(17) . 6_556
O3W Na4 O2W 83.4(15) . 6_556
O4W Na4 O2W 158.1(19) 6_556 6_556
O3W Na4 O1W 158.7(17) . 5_656
O4W Na4 O1W 106.0(17) 6_556 5_656
O2W Na4 O1W 78.4(13) 6_556 5_656
O3W Na4 O5S3 111.4(16) . 5_656
O4W Na4 O5S3 103.4(14) 6_556 5_656
O2W Na4 O5S3 98.4(14) 6_556 5_656
O1W Na4 O5S3 82.4(13) 5_656 5_656
O3W Na4 O8W 78.5(18) . 6_556
O4W Na4 O8W 14.6(15) 6_556 6_556
O2W Na4 O8W 160(2) 6_556 6_556
O1W Na4 O8W 118(2) 5_656 6_556
O5S3 Na4 O8W 95.5(17) 5_656 6_556
O3W Na4 Pd5 118.7(13) . 5_656
O4W Na4 Pd5 69.2(11) 6_556 5_656
O2W Na4 Pd5 132.5(14) 6_556 5_656
O1W Na4 Pd5 82.1(11) 5_656 5_656
O5S3 Na4 Pd5 35.8(7) 5_656 5_656
O8W Na4 Pd5 64.8(15) 6_556 5_656
O3W Na4 Na4 144.0(12) . 7
O4W Na4 Na4 118.8(12) 6_556 7
O2W Na4 Na4 79.0(11) 6_556 7
O1W Na4 Na4 41.8(9) 5_656 7
O5S3 Na4 Na4 42.3(8) 5_656 7
O8W Na4 Na4 120.6(15) 6_556 7
Pd5 Na4 Na4 58.2(5) 5_656 7
O3W Na4 Na3 34.7(10) . .
O4W Na4 Na3 86.0(13) 6_556 .
O2W Na4 Na3 97.1(13) 6_556 .
O1W Na4 Na3 158.9(14) 5_656 .
O5S3 Na4 Na3 77.9(9) 5_656 .
O8W Na4 Na3 72.2(16) 6_556 .
Pd5 Na4 Na3 86.3(7) 5_656 .
Na4 Na4 Na3 117.3(6) 7 .
Na2 O1W Na4 131.5(9) 2_655 5_656
Na2 O1W Na4 131.5(9) 2_655 3_656
Na4 O1W Na4 96.4(18) 5_656 3_656
Na4 O3W Na3 113.7(17) . .
O8W O4W Na4 113(6) . 6_656
O6W O5W O5W 114(2) 6_656 7_565
O6W O5W Na3 69(2) 6_656 6_656
O5W O5W Na3 149.4(8) 7_565 6_656
O7W O6W O5W 128(5) . 6_556
O7W O6W Na3 97(4) . .
O5W O6W Na3 78(2) 6_556 .
O6W O7W Na3 60(4) . .
O4W O8W Na4 53(6) . 6_656

loop_
_geom_bond_atom_site_label_1
_geom_bond_atom_site_label_2
_geom_bond_distance
_geom_bond_site_symmetry_2
Zn1 O1 2.18(2) .
Zn1 O6 2.20(2) .
Zn1 O4 2.208(15) .
Zn1 O4 2.208(15) 7_565
Zn1 O2 2.220(16) 7_565
Zn1 O2 2.220(16) .
Zn1 O5 2.22(2) .
Zn1 O3 2.25(2) .
Pd1 O2 1.955(16) .
Pd1 O1 1.983(10) .
Pd1 O1S2 2.035(18) .
Pd1 O1S1 2.060(17) .
Pd1 Pd3 3.240(3) .
Pd2 O3 1.942(12) .
Pd2 O4 1.959(14) .
Pd2 O2S4 2.033(17) .
Pd2 O2S5 2.041(17) .
Pd2 Pd2 3.255(4) 7_565
Pd3 O5 1.960(11) .
Pd3 O2 1.961(16) .
Pd3 O3S5 2.044(18) .
Pd3 O3S1 2.050(17) .
Pd3 Pd6 3.259(3) .
Pd4 O6 1.966(12) .
Pd4 O4 1.963(14) .
Pd4 O4S4 2.056(18) .
Pd4 O4S6 2.058(18) .
Pd5 O1 1.941(19) .
Pd5 O3 1.99(2) .
Pd5 O5S2 2.05(3) .
Pd5 O5S3 2.07(2) .
Pd6 O5 1.96(2) .
Pd6 O6 1.97(2) .
Pd6 O6S6 2.05(2) .
Pd6 O6S5 2.06(3) .
Pd6 Pd3 3.259(3) 7_565
Pd7 O2 1.951(16) .
Pd7 O4 1.973(15) .
Pd7 O7S4 2.061(18) .
Pd7 O7S1 2.077(18) .
Se3 O5S3 1.67(2) .
Se3 O2S4 1.712(18) .
Se3 O2S4 1.712(18) 7_565
Se1 O1S1 1.665(18) .
Se1 O7S1 1.692(17) .
Se1 O3S1 1.709(18) .
Se6 O6S6 1.68(2) .
Se6 O4S6 1.712(19) 7_565
Se6 O4S6 1.712(19) .
Se2 O5S2 1.66(3) .
Se2 O1S2 1.684(18) .
Se2 O1S2 1.684(18) 7_565
Se4 O4S4 1.686(18) .
Se4 O7S4 1.704(18) .
Se4 O2S5 1.717(17) .
Se5 O3S5 1.694(18) 7_565
Se5 O3S5 1.694(18) .
Se5 O6S5 1.72(3) .
O3S1 Na1 2.403(19) 6_656
O1S1 Na1 2.451(19) 2_655
O1 Pd1 1.983(10) 7_565
O5 Pd3 1.960(11) 7_565
O2S4 Na3 2.27(3) .
O2S4 Na3 2.36(3) 5_656
O7S1 Na2 2.30(2) .
O4S6 Na1 2.41(2) .
O1S2 Na1 2.42(2) 2_655
O3S5 Na1 2.46(2) 6_656
O5S3 Na4 2.48(4) 3_656
O5S3 Na4 2.48(4) 5_656
O7S4 Na2 2.33(2) .
O2S5 Na3 2.42(3) .
O2S5 Na3 2.91(3) 5_656
O6 Pd4 1.966(12) 7_565
O3 Pd2 1.942(12) 7_565
O4S4 Na1 2.46(2) .
Na1 O3S1 2.403(19) 6_556
Na1 O1S2 2.42(2) 2_654
Na1 O1S1 2.451(19) 2_654
Na1 O3S5 2.46(2) 6_556
Na1 Pd3 3.295(10) 6_556
Na1 Pd1 3.380(10) 2_654
Na2 O7S1 2.30(2) 7
Na2 O1W 2.32(3) 2_654
Na2 O7S4 2.33(2) 7
Na2 Pd7 3.211(3) 7
Na3 Na3 2.07(4) 5_656
Na3 O3W 2.30(4) .
Na3 O2S4 2.36(3) 5_656
Na3 O6W 2.40(5) .
Na3 O5W 2.52(4) 6_556
Na3 O7W 2.75(7) .
Na3 O2S5 2.91(3) 5_656
Na3 Pd2 3.33(2) 5_656
Na3 Na4 3.70(4) .
Na4 O3W 2.12(5) .
Na4 O4W 2.21(4) 6_556
Na4 O2W 2.27(4) 6_556
Na4 O1W 2.47(4) 5_656
Na4 O5S3 2.48(4) 5_656
Na4 O8W 2.56(7) 6_556
Na4 Pd5 3.49(3) 5_656
Na4 Na4 3.68(7) 7
O1W Na2 2.32(3) 2_655
O1W Na4 2.47(4) 5_656
O1W Na4 2.47(4) 3_656
O2W Na4 2.27(4) 6_656
O4W O8W 0.70(6) .
O4W Na4 2.21(4) 6_656
O5W O6W 1.41(5) 6_656
O5W O5W 1.58(6) 7_565
O5W Na3 2.52(4) 6_656
O6W O7W 1.08(7) .
O6W O5W 1.41(5) 6_556
O8W Na4 2.56(7) 6_656
